data_8000313
loop_
_publ_author_name
'Malaspina, Lorraine A.'
'Wieduwilt, Erna K.'
'Bergmann, Justin'
'Kleemiss, Florian'
'Meyer, Benjamin'
'Ruiz-L\'opez, Manuel F'
'Pal, Rumpa'
'Hupf, Emanuel'
'Beckmann, Jens'
'Piltz, Ross O.'
'Edwards, Alison J.'
'Grabowsky, Simon'
'Genoni, Alessandro'

_publ_section_title
;
 Fast and Accurate Quantum Crystallography: From Small to Large, from
 Light to Heavy.
;
_journal_name_full 'The journal of physical chemistry letters'
_journal_page_first 6973
_journal_page_last 6982
_journal_paper_doi 10.1021/acs.jpclett.9b02646
_journal_year 2019
_chemical_absolute_configuration syn
_chemical_formula_moiety 'C3 H7 N O2'
_chemical_formula_sum 'C3 H7 N O2'
_chemical_formula_weight 89.0947
_space_group_IT_number 19
_space_group_name_Hall 'P 2ac 2ab'
_space_group_name_H-M_alt 'P 21 21 21'
_symmetry_cell_setting orthorhombic
_symmetry_Int_Tables_number 19
_symmetry_space_group_name_Hall 'P 2ac 2ab'
_symmetry_space_group_name_H-M 'P 21 21 21'
_atom_sites_solution_hydrogens difmap
_audit_creation_date 2018-12-20T15:54:32-00:00
_audit_creation_method 'WinGX routine CIF_UPDATE'
_cell_angle_alpha 90
_cell_angle_beta 90
_cell_angle_gamma 90
_cell_formula_units_Z 4
_cell_length_a 5.9279(10)
_cell_length_b 12.2597(17)
_cell_length_c 5.7939(9)
_cell_measurement_reflns_used 1524
_cell_measurement_temperature 23
_cell_measurement_theta_max 22.50
_cell_measurement_theta_min 15.00
_cell_measurement_wavelength 0.71073
_cell_volume 421.07(11)
_computing_structure_refinement 'Tonto 18.12.17 github v. 2b3dd9c (Capelli, 2014)'
_computing_structure_solution 'SHELXS-2013 (Sheldrick, 2008)'
_diffrn_ambient_temperature 23
_diffrn_measured_fraction_theta_full 0.994
_diffrn_measured_fraction_theta_max 0.993
_diffrn_measurement_device_type 'P-1 four circle diffractometer'
_diffrn_radiation_probe x-ray
_diffrn_radiation_type MoK\a
_diffrn_radiation_wavelength 0.71073
_diffrn_reflns_av_unetI/netI 0.0243
_diffrn_reflns_Laue_measured_fraction_full 0.994
_diffrn_reflns_Laue_measured_fraction_max 0.993
_diffrn_reflns_limit_h_max 12
_diffrn_reflns_limit_h_min 0
_diffrn_reflns_limit_k_max 26
_diffrn_reflns_limit_k_min 0
_diffrn_reflns_limit_l_max 12
_diffrn_reflns_limit_l_min 0
_diffrn_reflns_number 2519
_diffrn_reflns_point_group_measured_fraction_full 0.618
_diffrn_reflns_point_group_measured_fraction_max 0.567
_diffrn_reflns_theta_full 25.242
_diffrn_reflns_theta_max 50.138
_diffrn_reflns_theta_min 3.323
_diffrn_standards_number 0
_exptl_absorpt_coefficient_mu 0.117
_exptl_absorpt_correction_type none
_exptl_crystal_colour colorless
_exptl_crystal_density_diffrn 1.406
_exptl_crystal_density_method 'not measured'
_exptl_crystal_description sphere
_exptl_crystal_F_000 192
_exptl_crystal_size_rad 0.18
_refine_diff_density_max 0.1122
_refine_diff_density_min -0.0981
_refine_diff_density_rms 0.0236
_refine_ls_abs_structure_details
;
No quotients, so Flack parameter determined by classical intensity fit
;
_refine_ls_abs_structure_Flack 0.6(5)
_refine_ls_extinction_method none
_refine_ls_goodness_of_fit_all 1.1829
_refine_ls_goodness_of_fit_gt 1.1829
_refine_ls_goodness_of_fit_ref 1.071
_refine_ls_hydrogen_treatment refall
_refine_ls_matrix_type full
_refine_ls_number_constraints 0
_refine_ls_number_parameters 118
_refine_ls_number_reflns 2405
_refine_ls_number_restraints 0
_refine_ls_restrained_S_all 1.071
_refine_ls_R_factor_all 0.0195
_refine_ls_R_factor_gt 0.0195
_refine_ls_shift/su_max 0.0006
_refine_ls_shift/su_mean 0
_refine_ls_structure_factor_coef F
_refine_ls_weighting_details w=1/\s(F)
_refine_ls_weighting_scheme sigma
_refine_ls_wR_factor_all 0.0163
_refine_ls_wR_factor_gt 0.0163
_refine_ls_wR_factor_ref 0.0694
_reflns_Friedel_coverage 0
_reflns_Friedel_fraction_full 0
_reflns_Friedel_fraction_max 0
_reflns_number_gt 2405
_reflns_number_total 2405
_reflns_threshold_expression 'F>0 & F/u(F)>3.0 & |F_calc|>10^-3'
_cod_data_source_file L-Ala_23K.cif
_cod_data_source_block L-Ala_23K_HAR
_cod_depositor_comments
;
The following automatic conversions were performed:

'_symmetry_cell_setting' value 'Orthorhombic' changed to
'orthorhombic' according to
/home/data/users/saulius/crontab/automatic-downloads/rss-feeds/ACS/lib/dictionaries/cif_core.dic
dictionary named 'cif_core.dic' version 2.4.2 from 2011-04-26.

Automatic conversion script
Id: cif_fix_values 4973 2017-02-22 13:04:09Z antanas 
;
_cod_original_sg_symbol_Hall 'p 2ac 2ab'
_cod_original_sg_symbol_H-M 'p 21 21 21'
_cod_database_code 8000313
_refine_ls_coordinate_system cartesian

loop_
_symmetry_equiv_pos_as_xyz
'+x, +y, +z'
'-x+1/2, -y, +z+1/2'
'+x+1/2, -y+1/2, -z'
'-x, +y+1/2, -z+1/2'

loop_
_atom_site_label
_atom_site_fract_x
_atom_site_fract_y
_atom_site_fract_z
_atom_site_U_iso_or_equiv
_atom_site_adp_type
_atom_site_occupancy
_atom_site_disorder_group
N1 0.64725(5) 0.13752(2) 0.18292(5) 0.00534(8) Uani 1 0
H1 0.7038(12) 0.0591(6) 0.2016(15) 0.026(5) Uani 1 0
H2 0.7775(12) 0.1899(5) 0.2117(14) 0.023(4) Uani 1 0
H3 0.5803(12) 0.1495(5) 0.0186(13) 0.024(4) Uani 1 0
C1 0.46640(5) 0.16112(2) 0.35430(5) 0.00462(8) Uani 1 0
H4 0.4265(10) 0.2481(4) 0.3424(12) 0.022(4) Uani 1 0
C2 0.25991(5) 0.09066(3) 0.30333(6) 0.00707(10) Uani 1 0
H5 0.1909(11) 0.1101(5) 0.1334(13) 0.030(5) Uani 1 0
H6 0.1259(11) 0.1046(5) 0.4305(13) 0.030(5) Uani 1 0
H7 0.3031(10) 0.0051(5) 0.3083(14) 0.030(4) Uani 1 0
C3 0.55407(5) 0.14079(2) 0.59983(5) 0.00439(8) Uani 1 0
O1 0.72667(4) 0.083801(18) 0.62429(4) 0.00651(8) Uani 1 0
O2 0.44092(4) 0.184003(18) 0.76109(4) 0.00631(7) Uani 1 0

loop_
_atom_site_aniso_label
_atom_site_aniso_U_11
_atom_site_aniso_U_22
_atom_site_aniso_U_33
_atom_site_aniso_U_23
_atom_site_aniso_U_13
_atom_site_aniso_U_12
N1 0.00556(8) 0.00614(7) 0.00433(9) -0.00014(7) 0.00069(7) 0.00011(7)
H1 0.029(5) 0.033(4) 0.016(5) -0.003(4) 0.008(4) -0.004(4)
H2 0.023(4) 0.024(4) 0.022(5) -0.003(4) 0.002(4) 0.005(4)
H3 0.023(4) 0.015(4) 0.033(5) -0.008(4) 0.021(4) -0.003(4)
C1 0.00533(8) 0.00488(7) 0.00366(10) 0.00011(7) -0.00053(7) 0.00039(7)
H4 0.027(4) 0.015(3) 0.023(4) 0.002(3) -0.008(4) 0.006(3)
C2 0.00600(9) 0.00899(9) 0.00623(11) -0.00042(8) -0.00058(8) -0.00134(8)
H5 0.023(4) 0.045(5) 0.021(5) 0.004(4) -0.004(4) -0.011(4)
H6 0.022(4) 0.039(4) 0.028(5) 0.002(4) 0.004(4) -0.007(4)
H7 0.028(5) 0.025(3) 0.037(5) 0.001(4) 0.002(4) -0.008(3)
C3 0.00498(8) 0.00458(7) 0.00361(9) -0.00008(7) -0.00017(7) 0.00046(7)
O1 0.00682(7) 0.00707(7) 0.00563(9) 0.00047(6) -0.00060(6) 0.00236(6)
O2 0.00747(7) 0.00752(7) 0.00394(8) -0.00042(6) 0.00043(7) 0.00210(6)

loop_
_atom_type_symbol
_atom_type_description
_atom_type_scat_dispersion_real
_atom_type_scat_dispersion_imag
_atom_type_scat_source
C C 0 0 'Hirshfeld partitioning of a quantum chemical wavefunction.'
H H 0 0 'Hirshfeld partitioning of a quantum chemical wavefunction.'
N N 0 0 'Hirshfeld partitioning of a quantum chemical wavefunction.'
O O 0 0 'Hirshfeld partitioning of a quantum chemical wavefunction.'

loop_
_geom_angle_atom_site_label_1
_geom_angle_atom_site_label_2
_geom_angle_atom_site_label_3
_geom_angle
_geom_angle_publ_flag
O1 C3 O2 125.81(3) yes
O1 C3 C1 118.30(3) yes
O2 C3 C1 115.88(2) yes
N1 C1 C2 109.76(2) yes
N1 C1 C3 110.03(2) yes
N1 C1 H4 107.6(3) yes
C1 N1 H1 110.4(4) yes
C1 N1 H2 108.3(4) yes
C1 N1 H3 107.9(4) yes
C2 C1 C3 111.02(2) yes
C1 C2 H5 110.6(3) yes
C1 C2 H6 111.3(3) yes
C1 C2 H7 110.7(3) yes
C2 C1 H4 111.4(3) yes
C3 C1 H4 106.8(4) yes
H1 N1 H2 109.1(5) yes
H1 N1 H3 110.7(6) yes
H2 N1 H3 110.5(5) yes
H5 C2 H6 107.4(4) yes
H5 C2 H7 109.0(5) yes
H6 C2 H7 107.8(5) yes

loop_
_geom_bond_atom_site_label_1
_geom_bond_atom_site_label_2
_geom_bond_distance
_geom_bond_publ_flag
O1 C3 1.2470(4) yes
O2 C3 1.2663(4) yes
N1 C1 1.4896(4) yes
N1 H1 1.023(7) yes
N1 H2 1.018(7) yes
N1 H3 1.042(8) yes
C1 C2 1.5270(4) yes
C1 C3 1.5349(4) yes
C1 H4 1.094(5) yes
C2 H5 1.093(7) yes
C2 H6 1.097(7) yes
C2 H7 1.080(6) yes
